data_2007623
loop_
_publ_author_name
'Valente, Edward J.'
'Pawar, Diwakar M.'
'Noe, Eric A.'

_publ_section_title
;
 Cyclodecanol
;
_journal_issue 9
_journal_name_full 'Acta Crystallographica Section C'
_journal_page_first 1302
_journal_page_last 1304
_journal_paper_doi 10.1107/S0108270198003308
_journal_volume 54
_journal_year 1998
_chemical_formula_moiety 'C10 H20 O'
_chemical_formula_sum 'C10 H20 O'
_chemical_formula_weight 156.26
_chemical_melting_point 313
_chemical_name_common cyclodecanol
_chemical_name_systematic
;
cyclodecanol
;
_space_group_IT_number 14
_symmetry_cell_setting monoclinic
_symmetry_space_group_name_Hall '-P 2yn'
_symmetry_space_group_name_H-M 'P 1 21/n 1'
_cell_angle_alpha 90.00
_cell_angle_beta 103.49(3)
_cell_angle_gamma 90.00
_cell_formula_units_Z 4
_cell_length_a 5.2789(12)
_cell_length_b 25.266(11)
_cell_length_c 7.139(3)
_cell_measurement_reflns_used 26
_cell_measurement_temperature 293(2)
_cell_measurement_theta_max 20
_cell_measurement_theta_min 8
_cell_volume 925.9(6)
_computing_cell_refinement P3
_computing_data_collection 'P3 (Siemens, 1989a)'
_computing_data_reduction 'XDISK (Siemens, 1989b)'
_computing_molecular_graphics 'XP (Siemens, 1989c)'
_computing_publication_material SHELXL97
_computing_structure_refinement 'SHELXL97 (Sheldrick, 1997)'
_computing_structure_solution 'SHELXS93 (Sheldrick, 1993)'
_diffrn_ambient_temperature 293(2)
_diffrn_measured_fraction_theta_full 0.977
_diffrn_measured_fraction_theta_max 0.977
_diffrn_measurement_device_type 'Siemens P3 diffractometer, scintillation counter pulse-height analysis'
_diffrn_measurement_method \w
_diffrn_radiation_monochromator graphite
_diffrn_radiation_source 'normal-focus sealed tube'
_diffrn_radiation_type MoK\a
_diffrn_radiation_wavelength 0.71073
_diffrn_reflns_av_R_equivalents 0.120
_diffrn_reflns_av_sigmaI/netI 0.3546
_diffrn_reflns_limit_h_max 6
_diffrn_reflns_limit_h_min 0
_diffrn_reflns_limit_k_max 32
_diffrn_reflns_limit_k_min 0
_diffrn_reflns_limit_l_max 9
_diffrn_reflns_limit_l_min -9
_diffrn_reflns_number 2333
_diffrn_reflns_theta_full 27.50
_diffrn_reflns_theta_max 27.50
_diffrn_reflns_theta_min 3.04
_diffrn_standards_decay_% 0.00(4)
_diffrn_standards_interval_count 97
_diffrn_standards_interval_time 90
_diffrn_standards_number 3
_exptl_absorpt_coefficient_mu 0.069
_exptl_absorpt_correction_T_max 0.993
_exptl_absorpt_correction_T_min 0.966
_exptl_absorpt_correction_type none
_exptl_crystal_colour colorless
_exptl_crystal_density_diffrn 1.121
_exptl_crystal_density_method 'not measured'
_exptl_crystal_description 'thin rod'
_exptl_crystal_F_000 352
_exptl_crystal_size_max 0.50
_exptl_crystal_size_mid 0.10
_exptl_crystal_size_min 0.10
_refine_diff_density_max 0.17
_refine_diff_density_min -0.17
_refine_ls_extinction_coef 0.023(4)
_refine_ls_extinction_method SHELXL97
_refine_ls_goodness_of_fit_ref 0.60
_refine_ls_hydrogen_treatment 'H atoms riding'
_refine_ls_matrix_type full
_refine_ls_number_parameters 102
_refine_ls_number_reflns 2123
_refine_ls_number_restraints 0
_refine_ls_restrained_S_all 0.599
_refine_ls_R_factor_all 0.172
_refine_ls_R_factor_gt 0.056
_refine_ls_shift/su_max 0.000
_refine_ls_shift/su_mean 0.000
_refine_ls_structure_factor_coef Fsqd
_refine_ls_weighting_details 'w = 1/[\s^2^(Fo^2^)+(0.0501P)^2^] where P = (Fo^2^+2Fc^2^)/3'
_refine_ls_weighting_scheme calc
_refine_ls_wR_factor_ref 0.138
_reflns_number_gt 505
_reflns_number_total 2123
_reflns_threshold_expression I>2\s(I)
_cod_data_source_file fr1118.cif
_cod_data_source_block fr1118
_cod_depositor_comments
;
The following automatic conversions were performed:

'_chemical_melting_point' value '313K' was changed to '313' - the
value should be numeric and without a unit designator.

Automatic conversion script
Id: cif_fix_values 1646 2011-03-28 12:23:43Z adriana 

The following automatic conversions were performed:

'_chemical_melting_point' value '313K' was changed to '313' - the
value should be numeric and without a unit designator.

Automatic conversion script
Id: cif_fix_values 1715 2011-07-08 13:25:40Z adriana 

The following automatic conversions were performed:

'_refine_ls_weighting_scheme' value 'calc w =
1/[\s^2^(Fo^2^)+(0.0501P)^2^] where P = (Fo^2^+2Fc^2^)/3' was changed
to 'calc'. New tag '_refine_ls_weighting_details' was created. The
value of the new tag was set to 'w = 1/[\s^2^(Fo^2^)+(0.0501P)^2^]
where P = (Fo^2^+2Fc^2^)/3'.

Automatic conversion script
Id: cif_fix_values 3143 2015-03-26 13:38:13Z robertas 
;
_cod_original_sg_symbol_H-M 'P 21/n'
_cod_database_code 2007623

loop_
_symmetry_equiv_pos_as_xyz
'x, y, z'
'-x+1/2, y+1/2, -z+1/2'
'-x, -y, -z'
'x-1/2, -y-1/2, z-1/2'

loop_
_atom_site_label
_atom_site_fract_x
_atom_site_fract_y
_atom_site_fract_z
_atom_site_U_iso_or_equiv
_atom_site_adp_type
_atom_site_calc_flag
_atom_site_refinement_flags
_atom_site_occupancy
_atom_site_disorder_assembly
_atom_site_disorder_group
_atom_site_type_symbol
O1 .2275(5) .99150(9) .4235(4) .0490(8) Uani d . 1 . . O
H1A .1696 .9860 .5188 .074 Uiso calc R 1 . . H
C1 .1615(7) .94780(13) .2910(5) .0331(9) Uani d . 1 . . C
H1C -.0261 .9501 .2343 .040 Uiso calc R 1 . . H
C2 .2088(6) .89574(13) .3995(5) .0396(10) Uani d . 1 . . C
H2A .1283 .8676 .3133 .048 Uiso calc R 1 . . H
H2B .1215 .8970 .5049 .048 Uiso calc R 1 . . H
C3 .4981(7) .88105(13) .4828(5) .0384(10) Uani d . 1 . . C
H3A .6024 .8963 .4012 .046 Uiso calc R 1 . . H
H3B .5547 .8968 .6096 .046 Uiso calc R 1 . . H
C4 .5509(8) .82101(13) .4998(5) .0467(11) Uani d . 1 . . C
H4A .7371 .8161 .5477 .056 Uiso calc R 1 . . H
H4B .4676 .8073 .5974 .056 Uiso calc R 1 . . H
C5 .4651(7) .78665(13) .3213(5) .0467(11) Uani d . 1 . . C
H5A .2794 .7919 .2720 .056 Uiso calc R 1 . . H
H5B .4902 .7500 .3614 .056 Uiso calc R 1 . . H
C6 .5963(7) .79478(14) .1549(5) .0436(11) Uani d . 1 . . C
H6A .7821 .7898 .2042 .052 Uiso calc R 1 . . H
H6B .5367 .7669 .0615 .052 Uiso calc R 1 . . H
C7 .5563(7) .84738(14) .0482(5) .0392(10) Uani d . 1 . . C
H7A .6449 .8459 -.0564 .047 Uiso calc R 1 . . H
H7B .6389 .8750 .1359 .047 Uiso calc R 1 . . H
C8 .2694(7) .86327(13) -.0358(5) .0386(10) Uani d . 1 . . C
H8A .2129 .8477 -.1629 .046 Uiso calc R 1 . . H
H8B .1632 .8482 .0448 .046 Uiso calc R 1 . . H
C9 .2191(7) .92288(14) -.0524(5) .0443(10) Uani d . 1 . . C
H9A .0340 .9280 -.1048 .053 Uiso calc R 1 . . H
H9B .3083 .9366 -.1465 .053 Uiso calc R 1 . . H
C10 .2984(7) .95715(12) .1295(5) .0355(10) Uani d . 1 . . C
H10B .4838 .9523 .1817 .043 Uiso calc R 1 . . H
H10A .2722 .9939 .0906 .043 Uiso calc R 1 . . H

loop_
_atom_site_aniso_label
_atom_site_aniso_U_11
_atom_site_aniso_U_22
_atom_site_aniso_U_33
_atom_site_aniso_U_12
_atom_site_aniso_U_13
_atom_site_aniso_U_23
O1 .0427(17) .0508(17) .0572(18) .0003(15) .0188(14) -.0126(16)
C1 .018(2) .033(2) .048(2) -.0033(18) .0072(18) -.0091(19)
C2 .027(2) .049(2) .045(3) -.006(2) .0119(18) -.007(2)
C3 .026(2) .047(2) .043(2) -.001(2) .0085(17) -.0035(19)
C4 .041(3) .053(3) .047(3) .003(2) .012(2) .001(2)
C5 .044(3) .029(2) .065(3) .005(2) .008(2) .003(2)
C6 .028(2) .050(3) .053(3) .004(2) .009(2) -.004(2)
C7 .022(2) .051(2) .046(3) .004(2) .0102(18) .000(2)
C8 .024(2) .050(3) .042(2) .003(2) .0063(18) -.0049(19)
C9 .038(2) .047(2) .050(3) .008(2) .015(2) .007(2)
C10 .031(2) .030(2) .046(2) .0058(19) .0102(19) .0023(18)

loop_
_atom_type_symbol
_atom_type_description
_atom_type_scat_dispersion_real
_atom_type_scat_dispersion_imag
_atom_type_scat_source
C C 0.0033 0.0016 'International Tables Vol C Tables 4.2.6.8 and 6.1.1.4'
H H 0.0000 0.0000 'International Tables Vol C Tables 4.2.6.8 and 6.1.1.4'
O O 0.0106 0.0060 'International Tables Vol C Tables 4.2.6.8 and 6.1.1.4'

loop_
_geom_angle_atom_site_label_1
_geom_angle_atom_site_label_2
_geom_angle_atom_site_label_3
_geom_angle
_geom_angle_publ_flag
O1 C1 C10 107.1(3) no
O1 C1 C2 110.0(3) no
C10 C1 C2 118.2(3) no
C1 C2 C3 115.7(3) no
C4 C3 C2 114.2(3) no
C5 C4 C3 118.9(3) no
C4 C5 C6 118.4(3) no
C7 C6 C5 118.2(3) no
C6 C7 C8 115.5(3) no
C9 C8 C7 115.0(3) no
C8 C9 C10 118.8(3) no
C1 C10 C9 118.1(3) no

loop_
_geom_bond_atom_site_label_1
_geom_bond_atom_site_label_2
_geom_bond_site_symmetry_2
_geom_bond_distance
_geom_bond_publ_flag
O1 C1 . 1.443(4) yes
C1 C10 . 1.516(4) no
C1 C2 . 1.517(4) no
C2 C3 . 1.550(4) no
C3 C4 . 1.542(4) no
C4 C5 . 1.521(4) no
C5 C6 . 1.522(5) no
C6 C7 . 1.522(4) no
C7 C8 . 1.546(4) no
C8 C9 . 1.529(4) no
C9 C10 . 1.535(4) no

loop_
_geom_torsion_atom_site_label_1
_geom_torsion_atom_site_label_2
_geom_torsion_atom_site_label_3
_geom_torsion_atom_site_label_4
_geom_torsion
_geom_torsion_publ_flag
O1 C1 C2 C3 -70.5(4) yes
C10 C1 C2 C3 53.0(4) yes
C1 C2 C3 C4 -151.2(3) yes
C2 C3 C4 C5 55.1(5) yes
C3 C4 C5 C6 65.7(5) yes
C4 C5 C6 C7 -65.2(5) yes
C5 C6 C7 C8 -55.7(5) yes
C6 C7 C8 C9 151.4(3) yes
C7 C8 C9 C10 -56.8(5) yes
O1 C1 C10 C9 -167.8(3) yes
C2 C1 C10 C9 67.3(4) yes
C8 C9 C10 C1 -64.4(5) yes

loop_
_cod_related_entry_id
_cod_related_entry_database
_cod_related_entry_code
1 ChemSpider 14436
